data_4108914
loop_
_publ_author_name
'Panchami Prabhakaran'
'Sangram S. Kale'
'Vedavati G. Puranik'
'P. R. Rajamohanan'
'Olga Chetina'
'Judith A. K. Howard'
'Hans-J\"org Hofmann'
'Gangadhar J. Sanjayan'

_publ_contact_author_address
;
Chemistry Department,
University of Durham,
South Rd.,
Durham
DH1 3LE
UK
;
_publ_contact_author_email olga.chetina@durham.ac.uk
_publ_contact_author_fax '0191 384 4737'
_publ_contact_author_name 'Dr. Olga Chetina'
_publ_contact_author_phone '0191 334 2004'
_publ_section_title
;
 Sequence-Specific Unusual (1\\rightarrow2)-Type Helical Turns in
 \a/\b-Hybrid Peptides
;
_journal_name_full 'Journal of the American Chemical Society'
_journal_page_first 17743
_journal_page_last 17754
_journal_paper_doi 10.1021/ja804297f
_journal_volume 130
_journal_year 2008
_chemical_formula_moiety 'C24 H29 N3 O6'
_chemical_formula_sum 'C24 H29 N3 O6'
_chemical_formula_weight 455.50
_chemical_melting_point 449(1)
_chemical_name_common peptide
_chemical_name_systematic
; 
 ? 
;
_space_group_IT_number 33
_symmetry_cell_setting orthorhombic
_symmetry_space_group_name_Hall 'P 2c -2n'
_symmetry_space_group_name_H-M 'P n a 21'
_atom_sites_solution_hydrogens geom
_atom_sites_solution_primary direct
_atom_sites_solution_secondary difmap
_audit_creation_method SHELXL-97
_cell_angle_alpha 90.00
_cell_angle_beta 90.00
_cell_angle_gamma 90.00
_cell_formula_units_Z 4
_cell_length_a 10.1637(6)
_cell_length_b 15.6505(8)
_cell_length_c 15.0116(9)
_cell_measurement_reflns_used 4647
_cell_measurement_temperature 273(2)
_cell_measurement_theta_max 22.169
_cell_measurement_theta_min 2.388
_cell_volume 2387.8(2)
_computing_cell_refinement 'BRUKER SAINT'
_computing_data_collection 'BRUKER SMART'
_computing_data_reduction 'BRUKER SAINT'
_computing_molecular_graphics 'SHELXTL, PyMOL and PLATON'
_computing_publication_material SHELXTL
_computing_structure_refinement 'SHELXL-97 (Sheldrick, 1997)'
_computing_structure_solution 'SHELXS-97 (Sheldrick, 1990)'
_diffrn_ambient_temperature 273(2)
_diffrn_measured_fraction_theta_full 1.000
_diffrn_measured_fraction_theta_max 1.000
_diffrn_measurement_device 'Bruker Smart APEX'
_diffrn_measurement_device_type 'CCD Area Detector'
_diffrn_measurement_method 'Omega Scan'
_diffrn_radiation_monochromator graphite
_diffrn_radiation_source 'fine-focus sealed tube'
_diffrn_radiation_type MoK\a
_diffrn_radiation_wavelength 0.71073
_diffrn_reflns_av_R_equivalents 0.0399
_diffrn_reflns_av_sigmaI/netI 0.0316
_diffrn_reflns_limit_h_max 12
_diffrn_reflns_limit_h_min -12
_diffrn_reflns_limit_k_max 18
_diffrn_reflns_limit_k_min -18
_diffrn_reflns_limit_l_max 17
_diffrn_reflns_limit_l_min -17
_diffrn_reflns_number 19877
_diffrn_reflns_theta_full 25.00
_diffrn_reflns_theta_max 25.00
_diffrn_reflns_theta_min 2.39
_exptl_absorpt_coefficient_mu 0.092
_exptl_absorpt_correction_T_max 0.9847
_exptl_absorpt_correction_T_min 0.9534
_exptl_absorpt_correction_type multi-scan
_exptl_absorpt_process_details 'Bruker SADABS'
_exptl_crystal_colour colouless
_exptl_crystal_density_diffrn 1.267
_exptl_crystal_description plate
_exptl_crystal_F_000 968
_exptl_crystal_size_max 0.52
_exptl_crystal_size_mid 0.20
_exptl_crystal_size_min 0.17
_refine_diff_density_max 0.112
_refine_diff_density_min -0.099
_refine_diff_density_rms 0.024
_refine_ls_abs_structure_details 'Flack H D (1983), Acta Cryst. A39, 876-881'
_refine_ls_abs_structure_Flack 0.9(9)
_refine_ls_extinction_method none
_refine_ls_goodness_of_fit_ref 1.031
_refine_ls_hydrogen_treatment riding
_refine_ls_matrix_type full
_refine_ls_number_parameters 304
_refine_ls_number_reflns 4192
_refine_ls_number_restraints 1
_refine_ls_restrained_S_all 1.031
_refine_ls_R_factor_all 0.0427
_refine_ls_R_factor_gt 0.0354
_refine_ls_shift/su_max 0.000
_refine_ls_shift/su_mean 0.000
_refine_ls_structure_factor_coef Fsqd
_refine_ls_weighting_details 'calc w=1/[\s^2^(Fo^2^)+(0.0415P)^2^+0.1716P] where P=(Fo^2^+2Fc^2^)/3'
_refine_ls_weighting_scheme calc
_refine_ls_wR_factor_gt 0.0821
_refine_ls_wR_factor_ref 0.0863
_reflns_number_gt 3676
_reflns_number_total 4192
_reflns_threshold_expression >2sigma(I)
_cod_data_source_file ja804297f_si_004.cif
_cod_data_source_block C24H29N3O6compoundppy_omenew
_cod_original_cell_volume 2387.9(2)
_cod_database_code 4108914

loop_
_symmetry_equiv_pos_as_xyz
'x, y, z'
'-x, -y, z+1/2'
'x+1/2, -y+1/2, z'
'-x+1/2, y+1/2, z+1/2'

loop_
_atom_site_label
_atom_site_type_symbol
_atom_site_fract_x
_atom_site_fract_y
_atom_site_fract_z
_atom_site_U_iso_or_equiv
_atom_site_adp_type
_atom_site_occupancy
_atom_site_symmetry_multiplicity
_atom_site_calc_flag
_atom_site_refinement_flags
O1 O 0.52156(15) -0.04456(8) 0.23829(10) 0.0644(4) Uani 1 1 d .
O2 O 0.63318(17) -0.07518(9) 0.11201(11) 0.0762(5) Uani 1 1 d .
O3 O 0.63484(12) 0.20192(8) 0.27308(9) 0.0536(3) Uani 1 1 d .
O4 O 0.59151(14) 0.36550(10) 0.42170(10) 0.0698(4) Uani 1 1 d .
O5 O 0.79777(19) 0.40977(11) 0.12982(12) 0.0852(5) Uani 1 1 d .
O6 O 0.71982(18) 0.49975(11) 0.02906(11) 0.0833(5) Uani 1 1 d .
N1 N 0.64392(16) 0.05635(10) 0.17801(11) 0.0555(4) Uani 1 1 d .
H1N H 0.6059 0.0863 0.2186 0.067 Uiso 1 1 calc R
N2 N 0.83479(14) 0.25809(9) 0.29560(9) 0.0445(4) Uani 1 1 d .
H2N H 0.9143 0.2633 0.2767 0.053 Uiso 1 1 calc R
N3 N 0.67148(15) 0.39707(10) 0.28365(10) 0.0528(4) Uani 1 1 d .
H3N H 0.7328 0.3822 0.2474 0.063 Uiso 1 1 calc R
C1 C 0.6023(2) -0.02623(13) 0.16989(15) 0.0557(5) Uani 1 1 d .
C2 C 0.74061(18) 0.09791(12) 0.12844(13) 0.0485(4) Uani 1 1 d .
C3 C 0.7854(2) 0.06775(14) 0.04683(14) 0.0663(6) Uani 1 1 d .
H3 H 0.7492 0.0182 0.0230 0.080 Uiso 1 1 calc R
C4 C 0.8818(3) 0.10984(16) 0.00117(15) 0.0730(6) Uani 1 1 d .
H4 H 0.9091 0.0889 -0.0538 0.088 Uiso 1 1 calc R
C5 C 0.9392(2) 0.18248(15) 0.03460(15) 0.0696(6) Uani 1 1 d .
H5 H 1.0055 0.2101 0.0032 0.084 Uiso 1 1 calc R
C6 C 0.8971(2) 0.21364(13) 0.11514(13) 0.0563(5) Uani 1 1 d .
H6 H 0.9353 0.2630 0.1381 0.068 Uiso 1 1 calc R
C7 C 0.79806(18) 0.17275(11) 0.16327(12) 0.0446(4) Uani 1 1 d .
C8 C 0.75027(18) 0.21076(11) 0.24821(13) 0.0432(4) Uani 1 1 d .
C9 C 0.79707(18) 0.30165(12) 0.37882(12) 0.0463(4) Uani 1 1 d .
C10 C 0.9079(2) 0.36362(14) 0.40205(14) 0.0611(6) Uani 1 1 d .
H10A H 0.9878 0.3323 0.4115 0.092 Uiso 1 1 calc R
H10B H 0.8855 0.3943 0.4553 0.092 Uiso 1 1 calc R
H10C H 0.9200 0.4033 0.3539 0.092 Uiso 1 1 calc R
C11 C 0.7769(2) 0.23823(16) 0.45389(14) 0.0663(6) Uani 1 1 d .
H11A H 0.7074 0.1994 0.4384 0.099 Uiso 1 1 calc R
H11B H 0.7538 0.2683 0.5074 0.099 Uiso 1 1 calc R
H11C H 0.8567 0.2067 0.4635 0.099 Uiso 1 1 calc R
C12 C 0.67294(18) 0.35606(12) 0.36331(13) 0.0476(4) Uani 1 1 d .
C13 C 0.58604(18) 0.45965(12) 0.25136(14) 0.0522(5) Uani 1 1 d .
C14 C 0.4827(2) 0.49191(14) 0.30222(17) 0.0637(6) Uani 1 1 d .
H14 H 0.4657 0.4697 0.3585 0.076 Uiso 1 1 calc R
C15 C 0.4058(2) 0.55706(16) 0.2685(2) 0.0790(7) Uani 1 1 d .
H15 H 0.3378 0.5789 0.3032 0.095 Uiso 1 1 calc R
C16 C 0.4271(3) 0.59048(16) 0.1848(2) 0.0843(8) Uani 1 1 d .
H16 H 0.3745 0.6346 0.1635 0.101 Uiso 1 1 calc R
C17 C 0.5262(2) 0.55809(14) 0.13371(18) 0.0735(7) Uani 1 1 d .
H17 H 0.5398 0.5799 0.0768 0.088 Uiso 1 1 calc R
C18 C 0.6076(2) 0.49284(12) 0.16517(15) 0.0566(5) Uani 1 1 d .
C19 C 0.7161(2) 0.46170(14) 0.10871(15) 0.0630(5) Uani 1 1 d .
C20 C 0.8302(3) 0.4763(2) -0.02683(19) 0.1071(10) Uani 1 1 d .
H20A H 0.9107 0.4935 0.0014 0.161 Uiso 1 1 calc R
H20B H 0.8223 0.5043 -0.0835 0.161 Uiso 1 1 calc R
H20C H 0.8307 0.4155 -0.0355 0.161 Uiso 1 1 calc R
C21 C 0.4665(2) -0.13137(13) 0.24805(16) 0.0628(5) Uani 1 1 d .
C22 C 0.3895(2) -0.15775(16) 0.1663(2) 0.0827(8) Uani 1 1 d .
H22A H 0.3321 -0.1120 0.1488 0.124 Uiso 1 1 calc R
H22B H 0.3381 -0.2076 0.1797 0.124 Uiso 1 1 calc R
H22C H 0.4493 -0.1704 0.1187 0.124 Uiso 1 1 calc R
C23 C 0.5767(2) -0.19341(16) 0.2678(2) 0.0830(7) Uani 1 1 d .
H23A H 0.6317 -0.1991 0.2161 0.125 Uiso 1 1 calc R
H23B H 0.5402 -0.2481 0.2829 0.125 Uiso 1 1 calc R
H23C H 0.6280 -0.1724 0.3168 0.125 Uiso 1 1 calc R
C24 C 0.3763(3) -0.12114(18) 0.3270(2) 0.0948(9) Uani 1 1 d .
H24A H 0.4264 -0.1028 0.3777 0.142 Uiso 1 1 calc R
H24B H 0.3349 -0.1748 0.3400 0.142 Uiso 1 1 calc R
H24C H 0.3102 -0.0793 0.3135 0.142 Uiso 1 1 calc R

loop_
_atom_site_aniso_label
_atom_site_aniso_U_11
_atom_site_aniso_U_22
_atom_site_aniso_U_33
_atom_site_aniso_U_23
_atom_site_aniso_U_13
_atom_site_aniso_U_12
O1 0.0698(9) 0.0491(8) 0.0743(10) -0.0125(7) 0.0123(8) -0.0127(7)
O2 0.0932(11) 0.0623(9) 0.0730(10) -0.0292(9) 0.0081(9) -0.0161(8)
O3 0.0447(7) 0.0567(8) 0.0593(8) -0.0136(6) 0.0092(6) -0.0072(6)
O4 0.0577(9) 0.0903(11) 0.0615(9) -0.0055(8) 0.0178(7) 0.0139(7)
O5 0.0954(13) 0.0869(11) 0.0734(10) 0.0164(9) 0.0244(10) 0.0299(10)
O6 0.0988(13) 0.0873(12) 0.0638(10) 0.0123(8) -0.0036(10) -0.0055(10)
N1 0.0619(10) 0.0480(9) 0.0566(10) -0.0142(8) 0.0063(9) -0.0047(8)
N2 0.0382(7) 0.0482(8) 0.0471(9) -0.0071(7) 0.0043(6) -0.0015(7)
N3 0.0493(9) 0.0562(9) 0.0530(10) -0.0035(8) 0.0098(8) 0.0099(7)
C1 0.0573(12) 0.0511(11) 0.0585(12) -0.0134(10) -0.0057(10) -0.0050(9)
C2 0.0548(11) 0.0485(10) 0.0421(10) -0.0041(9) -0.0025(9) 0.0024(9)
C3 0.0866(16) 0.0637(13) 0.0487(12) -0.0131(11) -0.0015(12) -0.0035(12)
C4 0.0995(18) 0.0749(15) 0.0444(12) -0.0101(11) 0.0182(12) 0.0034(14)
C5 0.0850(15) 0.0672(15) 0.0566(13) 0.0000(11) 0.0196(12) -0.0008(12)
C6 0.0643(13) 0.0535(11) 0.0510(11) -0.0042(10) 0.0082(10) 0.0000(10)
C7 0.0495(10) 0.0433(9) 0.0411(10) -0.0017(8) 0.0000(8) 0.0052(8)
C8 0.0433(10) 0.0393(9) 0.0469(10) -0.0007(8) 0.0027(8) 0.0018(8)
C9 0.0436(10) 0.0548(11) 0.0405(10) -0.0070(8) 0.0023(8) 0.0005(9)
C10 0.0510(12) 0.0757(14) 0.0566(13) -0.0221(11) 0.0006(9) -0.0022(10)
C11 0.0689(13) 0.0818(15) 0.0482(12) 0.0075(11) 0.0040(11) 0.0070(12)
C12 0.0443(10) 0.0520(11) 0.0465(11) -0.0119(9) 0.0049(8) -0.0016(8)
C13 0.0462(10) 0.0437(10) 0.0666(13) -0.0137(9) -0.0062(10) -0.0007(8)
C14 0.0531(12) 0.0591(12) 0.0789(15) -0.0164(10) -0.0018(11) 0.0074(10)
C15 0.0550(13) 0.0657(14) 0.116(2) -0.0239(15) -0.0053(14) 0.0121(11)
C16 0.0647(16) 0.0600(15) 0.128(3) 0.0004(17) -0.0204(16) 0.0096(12)
C17 0.0695(15) 0.0574(13) 0.0938(18) 0.0067(12) -0.0200(14) -0.0019(11)
C18 0.0551(12) 0.0475(11) 0.0670(13) -0.0048(10) -0.0124(10) -0.0032(9)
C19 0.0737(14) 0.0538(11) 0.0615(14) 0.0014(11) -0.0013(12) -0.0067(11)
C20 0.132(2) 0.124(3) 0.0654(17) 0.0057(16) 0.0241(18) -0.008(2)
C21 0.0581(12) 0.0478(11) 0.0824(15) -0.0073(11) -0.0009(12) -0.0087(9)
C22 0.0731(16) 0.0638(13) 0.111(2) -0.0002(14) -0.0254(15) -0.0142(12)
C23 0.0739(14) 0.0656(14) 0.110(2) 0.0024(13) -0.0164(15) -0.0043(12)
C24 0.096(2) 0.0747(17) 0.113(2) -0.0018(16) 0.0287(18) -0.0195(15)

loop_
_atom_type_symbol
_atom_type_description
_atom_type_scat_dispersion_real
_atom_type_scat_dispersion_imag
_atom_type_scat_source
C C 0.0033 0.0016 'International Tables Vol C Tables 4.2.6.8 and 6.1.1.4'
H H 0.0000 0.0000 'International Tables Vol C Tables 4.2.6.8 and 6.1.1.4'
N N 0.0061 0.0033 'International Tables Vol C Tables 4.2.6.8 and 6.1.1.4'
O O 0.0106 0.0060 'International Tables Vol C Tables 4.2.6.8 and 6.1.1.4'

loop_
_geom_angle_atom_site_label_1
_geom_angle_atom_site_label_2
_geom_angle_atom_site_label_3
_geom_angle
C1 O1 C21 120.22(16)
C19 O6 C20 115.3(2)
C1 N1 C2 127.78(17)
C1 N1 H1N 116.1
C2 N1 H1N 116.1
C8 N2 C9 122.64(15)
C8 N2 H2N 118.7
C9 N2 H2N 118.7
C12 N3 C13 130.13(16)
C12 N3 H3N 114.9
C13 N3 H3N 114.9
O2 C1 O1 125.15(18)
O2 C1 N1 126.0(2)
O1 C1 N1 108.83(17)
C3 C2 N1 122.90(18)
C3 C2 C7 118.27(19)
N1 C2 C7 118.82(17)
C4 C3 C2 120.9(2)
C4 C3 H3 119.5
C2 C3 H3 119.5
C3 C4 C5 121.4(2)
C3 C4 H4 119.3
C5 C4 H4 119.3
C6 C5 C4 118.9(2)
C6 C5 H5 120.5
C4 C5 H5 120.5
C5 C6 C7 121.2(2)
C5 C6 H6 119.4
C7 C6 H6 119.4
C6 C7 C2 119.22(17)
C6 C7 C8 119.74(16)
C2 C7 C8 120.98(16)
O3 C8 N2 120.62(17)
O3 C8 C7 121.50(17)
N2 C8 C7 117.83(16)
N2 C9 C11 111.25(15)
N2 C9 C10 107.19(15)
C11 C9 C10 110.25(17)
N2 C9 C12 109.93(15)
C11 C9 C12 111.33(16)
C10 C9 C12 106.71(15)
C9 C10 H10A 109.5
C9 C10 H10B 109.5
H10A C10 H10B 109.5
C9 C10 H10C 109.5
H10A C10 H10C 109.5
H10B C10 H10C 109.5
C9 C11 H11A 109.5
C9 C11 H11B 109.5
H11A C11 H11B 109.5
C9 C11 H11C 109.5
H11A C11 H11C 109.5
H11B C11 H11C 109.5
O4 C12 N3 124.81(18)
O4 C12 C9 121.10(18)
N3 C12 C9 113.81(15)
C14 C13 N3 122.21(19)
C14 C13 C18 119.09(19)
N3 C13 C18 118.67(17)
C15 C14 C13 119.6(2)
C15 C14 H14 120.2
C13 C14 H14 120.2
C16 C15 C14 121.7(2)
C16 C15 H15 119.1
C14 C15 H15 119.1
C17 C16 C15 119.2(2)
C17 C16 H16 120.4
C15 C16 H16 120.4
C16 C17 C18 121.3(3)
C16 C17 H17 119.4
C18 C17 H17 119.4
C17 C18 C13 119.1(2)
C17 C18 C19 119.4(2)
C13 C18 C19 121.47(18)
O5 C19 O6 121.1(2)
O5 C19 C18 126.0(2)
O6 C19 C18 112.9(2)
O6 C20 H20A 109.5
O6 C20 H20B 109.5
H20A C20 H20B 109.5
O6 C20 H20C 109.5
H20A C20 H20C 109.5
H20B C20 H20C 109.5
O1 C21 C24 102.17(17)
O1 C21 C23 109.24(17)
C24 C21 C23 111.4(2)
O1 C21 C22 111.52(19)
C24 C21 C22 110.6(2)
C23 C21 C22 111.5(2)
C21 C22 H22A 109.5
C21 C22 H22B 109.5
H22A C22 H22B 109.5
C21 C22 H22C 109.5
H22A C22 H22C 109.5
H22B C22 H22C 109.5
C21 C23 H23A 109.5
C21 C23 H23B 109.5
H23A C23 H23B 109.5
C21 C23 H23C 109.5
H23A C23 H23C 109.5
H23B C23 H23C 109.5
C21 C24 H24A 109.5
C21 C24 H24B 109.5
H24A C24 H24B 109.5
C21 C24 H24C 109.5
H24A C24 H24C 109.5
H24B C24 H24C 109.5

loop_
_geom_bond_atom_site_label_1
_geom_bond_atom_site_label_2
_geom_bond_distance
O1 C1 1.346(3)
O1 C21 1.477(2)
O2 C1 1.200(2)
O3 C8 1.239(2)
O4 C12 1.215(2)
O5 C19 1.205(3)
O6 C19 1.336(3)
O6 C20 1.448(3)
N1 C1 1.365(2)
N1 C2 1.394(3)
N1 H1N 0.8600
N2 C8 1.339(2)
N2 C9 1.474(2)
N2 H2N 0.8600
N3 C12 1.357(2)
N3 C13 1.396(2)
N3 H3N 0.8600
C2 C3 1.390(3)
C2 C7 1.409(3)
C3 C4 1.365(3)
C3 H3 0.9300
C4 C5 1.373(3)
C4 H4 0.9300
C5 C6 1.372(3)
C5 H5 0.9300
C6 C7 1.394(3)
C6 H6 0.9300
C7 C8 1.489(3)
C9 C11 1.516(3)
C9 C10 1.527(3)
C9 C12 1.540(3)
C10 H10A 0.9600
C10 H10B 0.9600
C10 H10C 0.9600
C11 H11A 0.9600
C11 H11B 0.9600
C11 H11C 0.9600
C13 C14 1.393(3)
C13 C18 1.411(3)
C14 C15 1.381(3)
C14 H14 0.9300
C15 C16 1.377(4)
C15 H15 0.9300
C16 C17 1.364(4)
C16 H16 0.9300
C17 C18 1.397(3)
C17 H17 0.9300
C18 C19 1.473(3)
C20 H20A 0.9600
C20 H20B 0.9600
C20 H20C 0.9600
C21 C24 1.506(4)
C21 C23 1.512(3)
C21 C22 1.512(3)
C22 H22A 0.9600
C22 H22B 0.9600
C22 H22C 0.9600
C23 H23A 0.9600
C23 H23B 0.9600
C23 H23C 0.9600
C24 H24A 0.9600
C24 H24B 0.9600
C24 H24C 0.9600

loop_
_geom_torsion_atom_site_label_1
_geom_torsion_atom_site_label_2
_geom_torsion_atom_site_label_3
_geom_torsion_atom_site_label_4
_geom_torsion
C21 O1 C1 O2 1.9(3)
C21 O1 C1 N1 -177.39(17)
C2 N1 C1 O2 -8.1(4)
C2 N1 C1 O1 171.23(18)
C1 N1 C2 C3 17.9(3)
C1 N1 C2 C7 -160.52(19)
N1 C2 C3 C4 -179.0(2)
C7 C2 C3 C4 -0.5(3)
C2 C3 C4 C5 1.0(4)
C3 C4 C5 C6 -0.8(4)
C4 C5 C6 C7 0.3(3)
C5 C6 C7 C2 0.2(3)
C5 C6 C7 C8 -176.97(19)
C3 C2 C7 C6 0.0(3)
N1 C2 C7 C6 178.49(17)
C3 C2 C7 C8 177.07(17)
N1 C2 C7 C8 -4.4(3)
C9 N2 C8 O3 0.2(3)
C9 N2 C8 C7 177.52(15)
C6 C7 C8 O3 148.55(19)
C2 C7 C8 O3 -28.5(3)
C6 C7 C8 N2 -28.8(2)
C2 C7 C8 N2 154.16(17)
C8 N2 C9 C11 71.5(2)
C8 N2 C9 C10 -167.94(17)
C8 N2 C9 C12 -52.3(2)
C13 N3 C12 O4 3.3(3)
C13 N3 C12 C9 -170.60(17)
N2 C9 C12 O4 146.23(18)
C11 C9 C12 O4 22.5(3)
C10 C9 C12 O4 -97.9(2)
N2 C9 C12 N3 -39.6(2)
C11 C9 C12 N3 -163.33(16)
C10 C9 C12 N3 76.33(19)
C12 N3 C13 C14 1.1(3)
C12 N3 C13 C18 179.29(18)
N3 C13 C14 C15 176.51(18)
C18 C13 C14 C15 -1.7(3)
C13 C14 C15 C16 1.0(3)
C14 C15 C16 C17 0.4(4)
C15 C16 C17 C18 -1.1(4)
C16 C17 C18 C13 0.4(3)
C16 C17 C18 C19 -178.1(2)
C14 C13 C18 C17 1.0(3)
N3 C13 C18 C17 -177.26(18)
C14 C13 C18 C19 179.46(18)
N3 C13 C18 C19 1.2(3)
C20 O6 C19 O5 -2.2(3)
C20 O6 C19 C18 175.6(2)
C17 C18 C19 O5 175.2(2)
C13 C18 C19 O5 -3.2(3)
C17 C18 C19 O6 -2.4(3)
C13 C18 C19 O6 179.14(17)
C1 O1 C21 C24 -175.9(2)
C1 O1 C21 C23 66.0(3)
C1 O1 C21 C22 -57.7(3)

loop_
_cod_related_entry_id
_cod_related_entry_database
_cod_related_entry_code
1 ChemSpider 30660349
